data_2220962
loop_
_publ_author_name
'Arslan, Hakan'
'VanDerveer, Don'
'Ya\,sar, Sedat'
'\"Ozdemir, Ismail'
'\,Cetinkaya, Bekir'

_publ_section_title
;Dichlorido[1-(2-methylbenzyl)-3-(\h^6^-2,4,6-trimethylbenzyl)-1<i>H</i>-2,3-dihydrobenzimidazol-2-ylidene]ruthenium(II)
 dichloromethane solvate
;
_journal_coeditor_code AT2716
_journal_issue 3
_journal_name_full 'Acta Crystallographica Section E'
_journal_page_first m243
_journal_page_last m244
_journal_paper_doi 10.1107/S160053680900350X
_journal_volume 65
_journal_year 2009
_chemical_formula_iupac '[Ru Cl2 (C25 H26 N2)], C H2 Cl2'
_chemical_formula_moiety 'C25 H26 Cl2 N2 Ru, C H2 Cl2'
_chemical_formula_sum 'C26 H28 Cl4 N2 Ru'
_chemical_formula_weight 611.37
_chemical_name_systematic
'Dichlorido[1-(2-methylbenzyl)-3-(\h^6^-2,4,6-trimethylbenzyl)-1<i>H</i>-2,3-dihydrobenzimidazol-2-ylidene]ruthenium(II) dichloromethane solvate'
_space_group_IT_number 15
_symmetry_cell_setting monoclinic
_symmetry_space_group_name_Hall '-C 2yc'
_symmetry_space_group_name_H-M 'C 1 2/c 1'
_atom_sites_solution_hydrogens geom
_atom_sites_solution_primary direct
_atom_sites_solution_secondary difmap
_audit_creation_method SHELXL-97
_cell_angle_alpha 90.00
_cell_angle_beta 100.11(3)
_cell_angle_gamma 90.00
_cell_formula_units_Z 8
_cell_length_a 31.362(6)
_cell_length_b 8.1014(16)
_cell_length_c 20.484(4)
_cell_measurement_reflns_used 5683
_cell_measurement_temperature 153(2)
_cell_measurement_theta_max 26.0196
_cell_measurement_theta_min 2.8303
_cell_volume 5123.7(18)
_computing_cell_refinement 'CrystalClear (Rigaku/MSC, 2006)'
_computing_data_collection 'CrystalClear (Rigaku/MSC, 2006)'
_computing_data_reduction 'CrystalClear (Rigaku/MSC, 2006)'
_computing_molecular_graphics 'SHELXTL (Version 6.10; Sheldrick, 2008)'
_computing_publication_material 'SHELXTL (Version 6.10; Sheldrick, 2008)'
_computing_structure_refinement 'SHELXTL (Version 6.10; Sheldrick, 2008)'
_computing_structure_solution 'SHELXTL (Version 6.10; Sheldrick, 2008)'
_diffrn_ambient_temperature 153(2)
_diffrn_detector_area_resol_mean 14.6306
_diffrn_measured_fraction_theta_full 0.978
_diffrn_measured_fraction_theta_max 0.978
_diffrn_measurement_device 'Rigaku Mercury CCD (2x2 bin mode)'
_diffrn_measurement_method omega
_diffrn_radiation_monochromator 'Graphite Monochromator'
_diffrn_radiation_source 'Sealed Tube'
_diffrn_radiation_type MoK\a
_diffrn_radiation_wavelength 0.71073
_diffrn_reflns_av_R_equivalents 0.0543
_diffrn_reflns_av_sigmaI/netI 0.0470
_diffrn_reflns_limit_h_max 37
_diffrn_reflns_limit_h_min -28
_diffrn_reflns_limit_k_max 9
_diffrn_reflns_limit_k_min -9
_diffrn_reflns_limit_l_max 24
_diffrn_reflns_limit_l_min -23
_diffrn_reflns_number 15807
_diffrn_reflns_reduction_process 'Lp corrections applied'
_diffrn_reflns_theta_full 25.15
_diffrn_reflns_theta_max 25.15
_diffrn_reflns_theta_min 2.83
_diffrn_standards_decay_% 0
_diffrn_standards_interval_count 0
_diffrn_standards_interval_time 0
_diffrn_standards_number 0
_exptl_absorpt_coefficient_mu 1.047
_exptl_absorpt_correction_T_max 0.9398
_exptl_absorpt_correction_T_min 0.6444
_exptl_absorpt_correction_type multi-scan
_exptl_absorpt_process_details '(REQAB; Jacobson, 1998)'
_exptl_crystal_colour orange
_exptl_crystal_density_diffrn 1.585
_exptl_crystal_density_method 'not measured'
_exptl_crystal_description rod
_exptl_crystal_F_000 2480
_exptl_crystal_size_max 0.46
_exptl_crystal_size_mid 0.14
_exptl_crystal_size_min 0.06
_refine_diff_density_max 0.921
_refine_diff_density_min -0.731
_refine_ls_extinction_method none
_refine_ls_goodness_of_fit_ref 1.076
_refine_ls_hydrogen_treatment constr
_refine_ls_matrix_type full
_refine_ls_number_parameters 298
_refine_ls_number_reflns 4501
_refine_ls_number_restraints 0
_refine_ls_restrained_S_all 1.076
_refine_ls_R_factor_all 0.0601
_refine_ls_R_factor_gt 0.0492
_refine_ls_shift/su_max 0.001
_refine_ls_shift/su_mean 0.000
_refine_ls_structure_factor_coef Fsqd
_refine_ls_weighting_details 'calc w=1/[\s^2^(Fo^2^)+(0.0431P)^2^+37.6344P] where P=(Fo^2^+2Fc^2^)/3'
_refine_ls_weighting_scheme calc
_refine_ls_wR_factor_gt 0.1080
_refine_ls_wR_factor_ref 0.1151
_reflns_number_gt 3825
_reflns_number_total 4501
_reflns_threshold_expression I>2\s(I)
_cod_data_source_file at2716.cif
_cod_data_source_block I
_cod_original_cell_volume 5123.8(18)
_cod_original_sg_symbol_H-M 'C 2/c'
_cod_database_code 2220962
_cod_database_fobs_code 2220962

loop_
_symmetry_equiv_pos_as_xyz
'x, y, z'
'-x, y, -z+1/2'
'x+1/2, y+1/2, z'
'-x+1/2, y+1/2, -z+1/2'
'-x, -y, -z'
'x, -y, z-1/2'
'-x+1/2, -y+1/2, -z'
'x+1/2, -y+1/2, z-1/2'

loop_
_atom_site_type_symbol
_atom_site_label
_atom_site_fract_x
_atom_site_fract_y
_atom_site_fract_z
_atom_site_U_iso_or_equiv
_atom_site_adp_type
_atom_site_calc_flag
_atom_site_refinement_flags
_atom_site_occupancy
_atom_site_disorder_assembly
_atom_site_disorder_group
Ru Ru1 0.859197(11) 0.28327(4) 0.574586(17) 0.01982(13) Uani d . 1 . .
Cl Cl1 0.91585(4) 0.08062(14) 0.60413(6) 0.0281(3) Uani d . 1 . .
Cl Cl2 0.82324(4) 0.09300(16) 0.49193(6) 0.0355(3) Uani d . 1 . .
N N1 0.91793(11) 0.3570(4) 0.46538(17) 0.0191(7) Uani d . 1 . .
N N2 0.91101(12) 0.5520(4) 0.53600(17) 0.0214(8) Uani d . 1 . .
C C1 0.89796(14) 0.3939(5) 0.5173(2) 0.0201(9) Uani d . 1 . .
C C2 0.94310(13) 0.4900(5) 0.4509(2) 0.0201(9) Uani d . 1 . .
C C3 0.96901(14) 0.5119(6) 0.4034(2) 0.0241(10) Uani d . 1 . .
H H3A 0.9716 0.4287 0.3716 0.029 Uiso calc R 1 . .
C C4 0.99086(14) 0.6595(6) 0.4043(2) 0.0262(10) Uani d . 1 . .
H H4A 1.0093 0.6778 0.3728 0.031 Uiso calc R 1 . .
C C5 0.98659(14) 0.7840(6) 0.4505(2) 0.0252(10) Uani d . 1 . .
H H5A 1.0026 0.8834 0.4500 0.030 Uiso calc R 1 . .
C C6 0.95983(14) 0.7658(6) 0.4967(2) 0.0238(10) Uani d . 1 . .
H H6A 0.9562 0.8509 0.5271 0.029 Uiso calc R 1 . .
C C7 0.93834(13) 0.6142(5) 0.4960(2) 0.0205(9) Uani d . 1 . .
C C8 0.89772(16) 0.6340(6) 0.5930(2) 0.0276(10) Uani d . 1 . .
H H8A 0.8851 0.7437 0.5802 0.033 Uiso calc R 1 . .
H H8B 0.9228 0.6485 0.6293 0.033 Uiso calc R 1 . .
C C9 0.86420(15) 0.5220(6) 0.6150(2) 0.0242(10) Uani d . 1 . .
C C10 0.87528(15) 0.4087(6) 0.6688(2) 0.0249(10) Uani d . 1 . .
C C11 0.84433(15) 0.2836(6) 0.6779(2) 0.0265(10) Uani d . 1 . .
H H11A 0.8549 0.1881 0.7073 0.032 Uiso calc R 1 . .
C C12 0.80490(15) 0.2661(6) 0.6353(2) 0.0274(10) Uani d . 1 . .
C C13 0.79482(15) 0.3822(6) 0.5822(2) 0.0292(11) Uani d . 1 . .
H H13A 0.7701 0.3561 0.5457 0.035 Uiso calc R 1 . .
C C14 0.82217(15) 0.5141(6) 0.5727(2) 0.0277(10) Uani d . 1 . .
C C15 0.80849(18) 0.6362(7) 0.5183(3) 0.0381(12) Uani d . 1 . .
H H15A 0.7922 0.7258 0.5346 0.057 Uiso calc R 1 . .
H H15B 0.7901 0.5812 0.4810 0.057 Uiso calc R 1 . .
H H15C 0.8342 0.6816 0.5036 0.057 Uiso calc R 1 . .
C C16 0.91763(16) 0.4145(6) 0.7169(2) 0.0330(11) Uani d . 1 . .
H H16A 0.9142 0.4825 0.7553 0.049 Uiso calc R 1 . .
H H16B 0.9401 0.4624 0.6950 0.049 Uiso calc R 1 . .
H H16C 0.9261 0.3024 0.7318 0.049 Uiso calc R 1 . .
C C17 0.77421(17) 0.1265(7) 0.6407(3) 0.0396(13) Uani d . 1 . .
H H17A 0.7546 0.1577 0.6710 0.059 Uiso calc R 1 . .
H H17B 0.7907 0.0282 0.6578 0.059 Uiso calc R 1 . .
H H17C 0.7573 0.1024 0.5968 0.059 Uiso calc R 1 . .
C C18 0.91506(14) 0.2017(5) 0.4291(2) 0.0203(9) Uani d . 1 . .
H H18A 0.8997 0.1196 0.4523 0.024 Uiso calc R 1 . .
H H18B 0.9446 0.1596 0.4287 0.024 Uiso calc R 1 . .
C C19 0.89144(14) 0.2196(5) 0.3583(2) 0.0212(9) Uani d . 1 . .
C C20 0.85252(15) 0.3085(6) 0.3461(2) 0.0264(10) Uani d . 1 . .
H H20A 0.8427 0.3619 0.3820 0.032 Uiso calc R 1 . .
C C21 0.82819(16) 0.3203(6) 0.2835(2) 0.0320(11) Uani d . 1 . .
H H21A 0.8023 0.3838 0.2762 0.038 Uiso calc R 1 . .
C C22 0.84158(18) 0.2394(6) 0.2313(2) 0.0339(12) Uani d . 1 . .
H H22A 0.8243 0.2426 0.1884 0.041 Uiso calc R 1 . .
C C23 0.88025(16) 0.1539(6) 0.2418(2) 0.0296(11) Uani d . 1 . .
H H23A 0.8896 0.1011 0.2054 0.036 Uiso calc R 1 . .
C C24 0.90593(16) 0.1429(6) 0.3047(2) 0.0262(10) Uani d . 1 . .
C C25 0.94799(17) 0.0499(7) 0.3128(3) 0.0372(12) Uani d . 1 . .
H H25A 0.9520 0.0060 0.2697 0.056 Uiso calc R 1 . .
H H25B 0.9474 -0.0415 0.3439 0.056 Uiso calc R 1 . .
H H25C 0.9720 0.1244 0.3299 0.056 Uiso calc R 1 . .
C C26 0.81998(16) 0.8842(7) 0.3454(3) 0.0353(12) Uani d . 1 . .
H H26A 0.8182 0.9577 0.3835 0.042 Uiso calc R 1 . .
H H26B 0.8224 0.9543 0.3066 0.042 Uiso calc R 1 . .
Cl Cl3 0.77287(6) 0.7648(3) 0.32788(10) 0.0729(6) Uani d . 1 . .
Cl Cl4 0.86627(5) 0.7586(2) 0.36431(8) 0.0496(4) Uani d . 1 . .

loop_
_atom_site_aniso_label
_atom_site_aniso_U_11
_atom_site_aniso_U_22
_atom_site_aniso_U_33
_atom_site_aniso_U_12
_atom_site_aniso_U_13
_atom_site_aniso_U_23
Ru1 0.0249(2) 0.0163(2) 0.0197(2) -0.00305(13) 0.00788(14) -0.00191(13)
Cl1 0.0343(6) 0.0203(6) 0.0332(6) 0.0028(4) 0.0156(5) 0.0037(5)
Cl2 0.0372(7) 0.0366(7) 0.0346(7) -0.0150(5) 0.0119(5) -0.0159(5)
N1 0.0201(18) 0.0165(18) 0.0207(18) -0.0012(14) 0.0035(14) -0.0015(15)
N2 0.031(2) 0.0133(18) 0.0213(19) -0.0040(15) 0.0094(15) -0.0024(14)
C1 0.026(2) 0.017(2) 0.017(2) -0.0001(17) 0.0010(17) 0.0010(17)
C2 0.021(2) 0.017(2) 0.022(2) -0.0026(17) 0.0024(17) 0.0032(17)
C3 0.027(2) 0.023(2) 0.023(2) 0.0029(18) 0.0048(18) 0.0029(18)
C4 0.023(2) 0.028(3) 0.030(2) -0.0005(19) 0.0099(19) 0.010(2)
C5 0.022(2) 0.020(2) 0.033(3) -0.0061(18) 0.0033(19) 0.0048(19)
C6 0.023(2) 0.021(2) 0.026(2) -0.0019(18) 0.0015(18) 0.0011(19)
C7 0.021(2) 0.019(2) 0.021(2) -0.0009(17) 0.0037(17) 0.0026(17)
C8 0.039(3) 0.020(2) 0.026(2) -0.006(2) 0.013(2) -0.0064(19)
C9 0.031(2) 0.020(2) 0.023(2) 0.0011(19) 0.0112(19) -0.0055(18)
C10 0.032(2) 0.022(2) 0.023(2) 0.0023(19) 0.0114(19) -0.0065(18)
C11 0.033(3) 0.021(2) 0.027(2) 0.0008(19) 0.012(2) -0.0024(19)
C12 0.029(2) 0.029(3) 0.029(3) -0.002(2) 0.017(2) -0.004(2)
C13 0.029(2) 0.031(3) 0.028(2) 0.006(2) 0.008(2) -0.005(2)
C14 0.030(2) 0.024(2) 0.031(3) 0.0044(19) 0.012(2) -0.003(2)
C15 0.042(3) 0.031(3) 0.039(3) 0.005(2) 0.000(2) 0.005(2)
C16 0.038(3) 0.031(3) 0.030(3) -0.002(2) 0.007(2) -0.003(2)
C17 0.038(3) 0.035(3) 0.049(3) -0.010(2) 0.017(2) -0.001(2)
C18 0.024(2) 0.016(2) 0.022(2) -0.0007(17) 0.0056(17) -0.0036(17)
C19 0.029(2) 0.015(2) 0.020(2) -0.0061(17) 0.0062(18) -0.0014(17)
C20 0.031(2) 0.024(2) 0.024(2) -0.0016(19) 0.0067(19) -0.0007(19)
C21 0.030(3) 0.034(3) 0.031(3) -0.003(2) 0.003(2) 0.005(2)
C22 0.044(3) 0.034(3) 0.022(3) -0.012(2) 0.002(2) 0.005(2)
C23 0.047(3) 0.025(3) 0.019(2) -0.007(2) 0.012(2) -0.0028(19)
C24 0.039(3) 0.018(2) 0.023(2) -0.004(2) 0.010(2) 0.0002(18)
C25 0.049(3) 0.032(3) 0.033(3) 0.005(2) 0.013(2) -0.004(2)
C26 0.041(3) 0.034(3) 0.030(3) -0.001(2) 0.003(2) -0.003(2)
Cl3 0.0424(9) 0.0820(13) 0.0869(13) -0.0229(9) -0.0094(9) 0.0202(10)
Cl4 0.0440(8) 0.0547(9) 0.0488(8) 0.0042(7) 0.0051(6) 0.0140(7)

loop_
_atom_type_symbol
_atom_type_description
_atom_type_scat_dispersion_real
_atom_type_scat_dispersion_imag
_atom_type_scat_source
C C 0.0033 0.0016 'International Tables Vol C Tables 4.2.6.8 and 6.1.1.4'
H H 0.0000 0.0000 'International Tables Vol C Tables 4.2.6.8 and 6.1.1.4'
N N 0.0061 0.0033 'International Tables Vol C Tables 4.2.6.8 and 6.1.1.4'
Cl Cl 0.1484 0.1585 'International Tables Vol C Tables 4.2.6.8 and 6.1.1.4'
Ru Ru -1.2594 0.8363 'International Tables Vol C Tables 4.2.6.8 and 6.1.1.4'

loop_
_geom_angle_atom_site_label_1
_geom_angle_atom_site_label_2
_geom_angle_atom_site_label_3
_geom_angle_site_symmetry_1
_geom_angle_site_symmetry_3
_geom_angle
_geom_angle_publ_flag
C1 Ru1 C9 . . 79.10(17) ?
C1 Ru1 C10 . . 103.77(17) ?
C9 Ru1 C10 . . 39.19(17) ?
C1 Ru1 C14 . . 89.00(17) ?
C9 Ru1 C14 . . 39.24(17) ?
C10 Ru1 C14 . . 69.83(17) ?
C1 Ru1 C13 . . 121.82(18) ?
C9 Ru1 C13 . . 69.08(18) ?
C10 Ru1 C13 . . 80.71(18) ?
C14 Ru1 C13 . . 37.24(18) ?
C1 Ru1 C11 . . 141.73(17) ?
C9 Ru1 C11 . . 68.95(17) ?
C10 Ru1 C11 . . 38.02(17) ?
C14 Ru1 C11 . . 79.57(17) ?
C13 Ru1 C11 . . 65.68(18) ?
C1 Ru1 C12 . . 156.54(17) ?
C9 Ru1 C12 . . 81.52(17) ?
C10 Ru1 C12 . . 67.76(17) ?
C14 Ru1 C12 . . 67.59(17) ?
C13 Ru1 C12 . . 37.12(18) ?
C11 Ru1 C12 . . 35.75(17) ?
C1 Ru1 Cl1 . . 87.51(12) ?
C9 Ru1 Cl1 . . 121.77(13) ?
C10 Ru1 Cl1 . . 92.85(13) ?
C14 Ru1 Cl1 . . 160.95(13) ?
C13 Ru1 Cl1 . . 150.67(13) ?
C11 Ru1 Cl1 . . 91.71(13) ?
C12 Ru1 Cl1 . . 114.09(13) ?
C1 Ru1 Cl2 . . 97.42(12) ?
C9 Ru1 Cl2 . . 149.00(13) ?
C10 Ru1 Cl2 . . 158.81(13) ?
C14 Ru1 Cl2 . . 110.51(13) ?
C13 Ru1 Cl2 . . 87.77(13) ?
C11 Ru1 Cl2 . . 120.82(12) ?
C12 Ru1 Cl2 . . 92.40(12) ?
Cl1 Ru1 Cl2 . . 88.52(5) ?
C1 N1 C2 . . 110.6(3) ?
C1 N1 C18 . . 126.4(4) ?
C2 N1 C18 . . 123.0(3) ?
C1 N2 C7 . . 111.1(4) ?
C1 N2 C8 . . 122.0(4) ?
C7 N2 C8 . . 126.9(4) ?
N1 C1 N2 . . 105.5(4) ?
N1 C1 Ru1 . . 139.2(3) ?
N2 C1 Ru1 . . 115.2(3) ?
C3 C2 C7 . . 121.3(4) ?
C3 C2 N1 . . 132.1(4) ?
C7 C2 N1 . . 106.6(4) ?
C4 C3 C2 . . 117.0(4) ?
C4 C3 H3A . . 121.5 ?
C2 C3 H3A . . 121.5 ?
C3 C4 C5 . . 121.7(4) ?
C3 C4 H4A . . 119.1 ?
C5 C4 H4A . . 119.1 ?
C6 C5 C4 . . 121.8(4) ?
C6 C5 H5A . . 119.1 ?
C4 C5 H5A . . 119.1 ?
C5 C6 C7 . . 115.9(4) ?
C5 C6 H6A . . 122.0 ?
C7 C6 H6A . . 122.0 ?
N2 C7 C2 . . 106.3(4) ?
N2 C7 C6 . . 131.5(4) ?
C2 C7 C6 . . 122.2(4) ?
N2 C8 C9 . . 105.9(4) ?
N2 C8 H8A . . 110.6 ?
C9 C8 H8A . . 110.6 ?
N2 C8 H8B . . 110.6 ?
C9 C8 H8B . . 110.6 ?
H8A C8 H8B . . 108.7 ?
C10 C9 C14 . . 120.4(4) ?
C10 C9 C8 . . 121.7(4) ?
C14 C9 C8 . . 117.1(4) ?
C10 C9 Ru1 . . 72.8(3) ?
C14 C9 Ru1 . . 74.1(3) ?
C8 C9 Ru1 . . 116.3(3) ?
C9 C10 C11 . . 118.3(4) ?
C9 C10 C16 . . 123.4(4) ?
C11 C10 C16 . . 118.3(4) ?
C9 C10 Ru1 . . 68.0(2) ?
C11 C10 Ru1 . . 74.2(3) ?
C16 C10 Ru1 . . 129.7(3) ?
C12 C11 C10 . . 122.4(4) ?
C12 C11 Ru1 . . 73.5(3) ?
C10 C11 Ru1 . . 67.8(2) ?
C12 C11 H11A . . 117.6 ?
C10 C11 H11A . . 117.6 ?
Ru1 C11 H11A . . 117.6 ?
C11 C12 C13 . . 117.7(4) ?
C11 C12 C17 . . 122.8(5) ?
C13 C12 C17 . . 119.5(4) ?
C11 C12 Ru1 . . 70.7(3) ?
C13 C12 Ru1 . . 68.4(3) ?
C17 C12 Ru1 . . 129.4(3) ?
C14 C13 C12 . . 123.1(4) ?
C14 C13 Ru1 . . 71.2(3) ?
C12 C13 Ru1 . . 74.4(3) ?
C14 C13 H13A . . 117.9 ?
C12 C13 H13A . . 117.9 ?
Ru1 C13 H13A . . 117.9 ?
C13 C14 C9 . . 117.7(4) ?
C13 C14 C15 . . 120.3(4) ?
C9 C14 C15 . . 121.9(4) ?
C13 C14 Ru1 . . 71.6(3) ?
C9 C14 Ru1 . . 66.7(2) ?
C15 C14 Ru1 . . 131.1(3) ?
C14 C15 H15A . . 109.5 ?
C14 C15 H15B . . 109.5 ?
H15A C15 H15B . . 109.5 ?
C14 C15 H15C . . 109.5 ?
H15A C15 H15C . . 109.5 ?
H15B C15 H15C . . 109.5 ?
C10 C16 H16A . . 109.5 ?
C10 C16 H16B . . 109.5 ?
H16A C16 H16B . . 109.5 ?
C10 C16 H16C . . 109.5 ?
H16A C16 H16C . . 109.5 ?
H16B C16 H16C . . 109.5 ?
C12 C17 H17A . . 109.5 ?
C12 C17 H17B . . 109.5 ?
H17A C17 H17B . . 109.5 ?
C12 C17 H17C . . 109.5 ?
H17A C17 H17C . . 109.5 ?
H17B C17 H17C . . 109.5 ?
N1 C18 C19 . . 112.5(3) ?
N1 C18 H18A . . 109.1 ?
C19 C18 H18A . . 109.1 ?
N1 C18 H18B . . 109.1 ?
C19 C18 H18B . . 109.1 ?
H18A C18 H18B . . 107.8 ?
C20 C19 C24 . . 118.6(4) ?
C20 C19 C18 . . 118.9(4) ?
C24 C19 C18 . . 122.4(4) ?
C21 C20 C19 . . 121.7(4) ?
C21 C20 H20A . . 119.2 ?
C19 C20 H20A . . 119.2 ?
C20 C21 C22 . . 119.6(5) ?
C20 C21 H21A . . 120.2 ?
C22 C21 H21A . . 120.2 ?
C21 C22 C23 . . 119.7(5) ?
C21 C22 H22A . . 120.1 ?
C23 C22 H22A . . 120.1 ?
C22 C23 C24 . . 121.6(4) ?
C22 C23 H23A . . 119.2 ?
C24 C23 H23A . . 119.2 ?
C23 C24 C19 . . 118.7(4) ?
C23 C24 C25 . . 119.1(4) ?
C19 C24 C25 . . 122.3(4) ?
C24 C25 H25A . . 109.5 ?
C24 C25 H25B . . 109.5 ?
H25A C25 H25B . . 109.5 ?
C24 C25 H25C . . 109.5 ?
H25A C25 H25C . . 109.5 ?
H25B C25 H25C . . 109.5 ?
Cl3 C26 Cl4 . . 111.1(3) ?
Cl3 C26 H26A . . 109.4 ?
Cl4 C26 H26A . . 109.4 ?
Cl3 C26 H26B . . 109.4 ?
Cl4 C26 H26B . . 109.4 ?
H26A C26 H26B . . 108.0 ?

loop_
_geom_bond_atom_site_label_1
_geom_bond_atom_site_label_2
_geom_bond_site_symmetry_2
_geom_bond_distance
_geom_bond_publ_flag
Ru1 C1 . 2.039(4) ?
Ru1 C9 . 2.099(4) ?
Ru1 C10 . 2.162(4) ?
Ru1 C14 . 2.198(5) ?
Ru1 C13 . 2.203(5) ?
Ru1 C11 . 2.246(5) ?
Ru1 C12 . 2.282(5) ?
Ru1 Cl1 . 2.4167(12) ?
Ru1 Cl2 . 2.4175(13) ?
N1 C1 . 1.359(6) ?
N1 C2 . 1.398(5) ?
N1 C18 . 1.456(5) ?
N2 C1 . 1.378(5) ?
N2 C7 . 1.381(6) ?
N2 C8 . 1.466(6) ?
C2 C3 . 1.384(6) ?
C2 C7 . 1.392(6) ?
C3 C4 . 1.377(6) ?
C3 H3A . 0.9500 ?
C4 C5 . 1.407(7) ?
C4 H4A . 0.9500 ?
C5 C6 . 1.378(7) ?
C5 H5A . 0.9500 ?
C6 C7 . 1.399(6) ?
C6 H6A . 0.9500 ?
C8 C9 . 1.515(6) ?
C8 H8A . 0.9900 ?
C8 H8B . 0.9900 ?
C9 C10 . 1.430(6) ?
C9 C14 . 1.446(6) ?
C10 C11 . 1.438(6) ?
C10 C16 . 1.509(7) ?
C11 C12 . 1.390(7) ?
C11 H11A . 1.0000 ?
C12 C13 . 1.430(7) ?
C12 C17 . 1.502(7) ?
C13 C14 . 1.405(7) ?
C13 H13A . 1.0000 ?
C14 C15 . 1.496(7) ?
C15 H15A . 0.9800 ?
C15 H15B . 0.9800 ?
C15 H15C . 0.9800 ?
C16 H16A . 0.9800 ?
C16 H16B . 0.9800 ?
C16 H16C . 0.9800 ?
C17 H17A . 0.9800 ?
C17 H17B . 0.9800 ?
C17 H17C . 0.9800 ?
C18 C19 . 1.515(6) ?
C18 H18A . 0.9900 ?
C18 H18B . 0.9900 ?
C19 C20 . 1.401(6) ?
C19 C24 . 1.405(6) ?
C20 C21 . 1.377(6) ?
C20 H20A . 0.9500 ?
C21 C22 . 1.380(8) ?
C21 H21A . 0.9500 ?
C22 C23 . 1.380(7) ?
C22 H22A . 0.9500 ?
C23 C24 . 1.397(7) ?
C23 H23A . 0.9500 ?
C24 C25 . 1.503(7) ?
C25 H25A . 0.9800 ?
C25 H25B . 0.9800 ?
C25 H25C . 0.9800 ?
C26 Cl3 . 1.750(5) ?
C26 Cl4 . 1.760(5) ?
C26 H26A . 0.9900 ?
C26 H26B . 0.9900 ?

loop_
_geom_hbond_atom_site_label_D
_geom_hbond_atom_site_label_H
_geom_hbond_atom_site_label_A
_geom_hbond_site_symmetry_A
_geom_hbond_distance_DH
_geom_hbond_distance_HA
_geom_hbond_distance_DA
_geom_hbond_angle_DHA
C15 H15C N2 . 0.98 2.60 3.244(7) 123
C18 H18A Cl2 . 0.99 2.67 3.468(5) 138
C23 H23A Cl1 6_555 0.95 2.78 3.730(5) 175
C26 H26A Cl2 1_565 0.99 2.46 3.431(6) 168

loop_
_geom_torsion_atom_site_label_1
_geom_torsion_atom_site_label_2
_geom_torsion_atom_site_label_3
_geom_torsion_atom_site_label_4
_geom_torsion_site_symmetry_1
_geom_torsion_site_symmetry_2
_geom_torsion_site_symmetry_3
_geom_torsion_site_symmetry_4
_geom_torsion
_geom_torsion_publ_flag
C2 N1 C1 N2 . . . . -0.4(4) ?
C18 N1 C1 N2 . . . . 178.7(4) ?
C2 N1 C1 Ru1 . . . . -176.3(4) ?
C18 N1 C1 Ru1 . . . . 2.8(7) ?
C7 N2 C1 N1 . . . . 0.7(5) ?
C8 N2 C1 N1 . . . . -177.2(4) ?
C7 N2 C1 Ru1 . . . . 177.7(3) ?
C8 N2 C1 Ru1 . . . . -0.1(5) ?
C9 Ru1 C1 N1 . . . . -178.4(5) ?
C10 Ru1 C1 N1 . . . . 150.9(5) ?
C14 Ru1 C1 N1 . . . . -140.1(5) ?
C13 Ru1 C1 N1 . . . . -121.6(5) ?
C11 Ru1 C1 N1 . . . . 148.2(4) ?
C12 Ru1 C1 N1 . . . . -143.5(5) ?
Cl1 Ru1 C1 N1 . . . . 58.6(5) ?
Cl2 Ru1 C1 N1 . . . . -29.6(5) ?
C9 Ru1 C1 N2 . . . . 6.0(3) ?
C10 Ru1 C1 N2 . . . . -24.7(3) ?
C14 Ru1 C1 N2 . . . . 44.2(3) ?
C13 Ru1 C1 N2 . . . . 62.8(4) ?
C11 Ru1 C1 N2 . . . . -27.4(5) ?
C12 Ru1 C1 N2 . . . . 40.8(6) ?
Cl1 Ru1 C1 N2 . . . . -117.0(3) ?
Cl2 Ru1 C1 N2 . . . . 154.8(3) ?
C1 N1 C2 C3 . . . . 180.0(4) ?
C18 N1 C2 C3 . . . . 0.9(7) ?
C1 N1 C2 C7 . . . . 0.0(5) ?
C18 N1 C2 C7 . . . . -179.1(4) ?
C7 C2 C3 C4 . . . . 2.1(6) ?
N1 C2 C3 C4 . . . . -177.9(4) ?
C2 C3 C4 C5 . . . . -1.0(6) ?
C3 C4 C5 C6 . . . . -1.0(7) ?
C4 C5 C6 C7 . . . . 2.0(6) ?
C1 N2 C7 C2 . . . . -0.7(5) ?
C8 N2 C7 C2 . . . . 177.1(4) ?
C1 N2 C7 C6 . . . . -179.0(4) ?
C8 N2 C7 C6 . . . . -1.2(8) ?
C3 C2 C7 N2 . . . . -179.6(4) ?
N1 C2 C7 N2 . . . . 0.4(4) ?
C3 C2 C7 C6 . . . . -1.1(6) ?
N1 C2 C7 C6 . . . . 178.9(4) ?
C5 C6 C7 N2 . . . . 177.1(4) ?
C5 C6 C7 C2 . . . . -0.9(6) ?
C1 N2 C8 C9 . . . . -8.3(6) ?
C7 N2 C8 C9 . . . . 174.2(4) ?
N2 C8 C9 C10 . . . . 98.1(5) ?
N2 C8 C9 C14 . . . . -71.9(5) ?
N2 C8 C9 Ru1 . . . . 12.9(5) ?
C1 Ru1 C9 C10 . . . . -128.3(3) ?
C14 Ru1 C9 C10 . . . . 129.7(4) ?
C13 Ru1 C9 C10 . . . . 101.3(3) ?
C11 Ru1 C9 C10 . . . . 30.3(3) ?
C12 Ru1 C9 C10 . . . . 65.0(3) ?
Cl1 Ru1 C9 C10 . . . . -48.2(3) ?
Cl2 Ru1 C9 C10 . . . . 145.4(2) ?
C1 Ru1 C9 C14 . . . . 102.0(3) ?
C10 Ru1 C9 C14 . . . . -129.7(4) ?
C13 Ru1 C9 C14 . . . . -28.4(3) ?
C11 Ru1 C9 C14 . . . . -99.5(3) ?
C12 Ru1 C9 C14 . . . . -64.7(3) ?
Cl1 Ru1 C9 C14 . . . . -177.9(2) ?
Cl2 Ru1 C9 C14 . . . . 15.7(4) ?
C1 Ru1 C9 C8 . . . . -10.9(3) ?
C10 Ru1 C9 C8 . . . . 117.4(5) ?
C14 Ru1 C9 C8 . . . . -112.8(4) ?
C13 Ru1 C9 C8 . . . . -141.3(4) ?
C11 Ru1 C9 C8 . . . . 147.7(4) ?
C12 Ru1 C9 C8 . . . . -177.6(4) ?
Cl1 Ru1 C9 C8 . . . . 69.3(4) ?
Cl2 Ru1 C9 C8 . . . . -97.1(4) ?
C14 C9 C10 C11 . . . . 2.5(6) ?
C8 C9 C10 C11 . . . . -167.2(4) ?
Ru1 C9 C10 C11 . . . . -56.5(4) ?
C14 C9 C10 C16 . . . . -177.0(4) ?
C8 C9 C10 C16 . . . . 13.3(7) ?
Ru1 C9 C10 C16 . . . . 124.0(4) ?
C14 C9 C10 Ru1 . . . . 59.0(4) ?
C8 C9 C10 Ru1 . . . . -110.7(4) ?
C1 Ru1 C10 C9 . . . . 52.5(3) ?
C14 Ru1 C10 C9 . . . . -31.2(3) ?
C13 Ru1 C10 C9 . . . . -68.2(3) ?
C11 Ru1 C10 C9 . . . . -130.2(4) ?
C12 Ru1 C10 C9 . . . . -104.4(3) ?
Cl1 Ru1 C10 C9 . . . . 140.6(2) ?
Cl2 Ru1 C10 C9 . . . . -126.1(3) ?
C1 Ru1 C10 C11 . . . . -177.3(3) ?
C9 Ru1 C10 C11 . . . . 130.2(4) ?
C14 Ru1 C10 C11 . . . . 99.0(3) ?
C13 Ru1 C10 C11 . . . . 62.1(3) ?
C12 Ru1 C10 C11 . . . . 25.8(3) ?
Cl1 Ru1 C10 C11 . . . . -89.1(3) ?
Cl2 Ru1 C10 C11 . . . . 4.1(5) ?
C1 Ru1 C10 C16 . . . . -63.4(4) ?
C9 Ru1 C10 C16 . . . . -115.9(5) ?
C14 Ru1 C10 C16 . . . . -147.1(5) ?
C13 Ru1 C10 C16 . . . . 175.9(5) ?
C11 Ru1 C10 C16 . . . . 113.9(5) ?
C12 Ru1 C10 C16 . . . . 139.7(5) ?
Cl1 Ru1 C10 C16 . . . . 24.7(4) ?
Cl2 Ru1 C10 C16 . . . . 118.0(4) ?
C9 C10 C11 C12 . . . . 2.0(7) ?
C16 C10 C11 C12 . . . . -178.5(4) ?
Ru1 C10 C11 C12 . . . . -51.5(4) ?
C9 C10 C11 Ru1 . . . . 53.5(3) ?
C16 C10 C11 Ru1 . . . . -127.0(4) ?
C1 Ru1 C11 C12 . . . . 140.7(3) ?
C9 Ru1 C11 C12 . . . . 105.3(3) ?
C10 Ru1 C11 C12 . . . . 136.4(4) ?
C14 Ru1 C11 C12 . . . . 65.9(3) ?
C13 Ru1 C11 C12 . . . . 29.6(3) ?
Cl1 Ru1 C11 C12 . . . . -131.1(3) ?
Cl2 Ru1 C11 C12 . . . . -41.8(3) ?
C1 Ru1 C11 C10 . . . . 4.3(4) ?
C9 Ru1 C11 C10 . . . . -31.1(3) ?
C14 Ru1 C11 C10 . . . . -70.5(3) ?
C13 Ru1 C11 C10 . . . . -106.9(3) ?
C12 Ru1 C11 C10 . . . . -136.4(4) ?
Cl1 Ru1 C11 C10 . . . . 92.4(3) ?
Cl2 Ru1 C11 C10 . . . . -178.3(2) ?
C10 C11 C12 C13 . . . . -2.4(7) ?
Ru1 C11 C12 C13 . . . . -51.5(4) ?
C10 C11 C12 C17 . . . . 174.2(4) ?
Ru1 C11 C12 C17 . . . . 125.1(5) ?
C10 C11 C12 Ru1 . . . . 49.1(4) ?
C1 Ru1 C12 C11 . . . . -100.0(5) ?
C9 Ru1 C12 C11 . . . . -65.5(3) ?
C10 Ru1 C12 C11 . . . . -27.3(3) ?
C14 Ru1 C12 C11 . . . . -103.7(3) ?
C13 Ru1 C12 C11 . . . . -131.9(4) ?
Cl1 Ru1 C12 C11 . . . . 55.6(3) ?
Cl2 Ru1 C12 C11 . . . . 145.0(3) ?
C1 Ru1 C12 C13 . . . . 31.8(6) ?
C9 Ru1 C12 C13 . . . . 66.3(3) ?
C10 Ru1 C12 C13 . . . . 104.6(3) ?
C14 Ru1 C12 C13 . . . . 28.1(3) ?
C11 Ru1 C12 C13 . . . . 131.9(4) ?
Cl1 Ru1 C12 C13 . . . . -172.6(2) ?
Cl2 Ru1 C12 C13 . . . . -83.1(3) ?
C1 Ru1 C12 C17 . . . . 142.9(5) ?
C9 Ru1 C12 C17 . . . . 177.4(5) ?
C10 Ru1 C12 C17 . . . . -144.3(5) ?
C14 Ru1 C12 C17 . . . . 139.2(5) ?
C13 Ru1 C12 C17 . . . . 111.1(6) ?
C11 Ru1 C12 C17 . . . . -117.0(6) ?
Cl1 Ru1 C12 C17 . . . . -61.5(5) ?
Cl2 Ru1 C12 C17 . . . . 28.0(5) ?
C11 C12 C13 C14 . . . . -1.9(7) ?
C17 C12 C13 C14 . . . . -178.5(4) ?
Ru1 C12 C13 C14 . . . . -54.4(4) ?
C11 C12 C13 Ru1 . . . . 52.5(4) ?
C17 C12 C13 Ru1 . . . . -124.1(4) ?
C1 Ru1 C13 C14 . . . . -31.7(3) ?
C9 Ru1 C13 C14 . . . . 29.9(3) ?
C10 Ru1 C13 C14 . . . . 68.8(3) ?
C11 Ru1 C13 C14 . . . . 105.4(3) ?
C12 Ru1 C13 C14 . . . . 134.0(4) ?
Cl1 Ru1 C13 C14 . . . . 147.9(2) ?
Cl2 Ru1 C13 C14 . . . . -129.1(3) ?
C1 Ru1 C13 C12 . . . . -165.7(3) ?
C9 Ru1 C13 C12 . . . . -104.1(3) ?
C10 Ru1 C13 C12 . . . . -65.2(3) ?
C14 Ru1 C13 C12 . . . . -134.0(4) ?
C11 Ru1 C13 C12 . . . . -28.5(3) ?
Cl1 Ru1 C13 C12 . . . . 13.9(4) ?
Cl2 Ru1 C13 C12 . . . . 96.9(3) ?
C12 C13 C14 C9 . . . . 6.2(7) ?
Ru1 C13 C14 C9 . . . . -49.7(4) ?
C12 C13 C14 C15 . . . . -176.7(4) ?
Ru1 C13 C14 C15 . . . . 127.4(4) ?
C12 C13 C14 Ru1 . . . . 55.9(4) ?
C10 C9 C14 C13 . . . . -6.4(6) ?
C8 C9 C14 C13 . . . . 163.8(4) ?
Ru1 C9 C14 C13 . . . . 52.0(4) ?
C10 C9 C14 C15 . . . . 176.6(4) ?
C8 C9 C14 C15 . . . . -13.3(6) ?
Ru1 C9 C14 C15 . . . . -125.0(4) ?
C10 C9 C14 Ru1 . . . . -58.4(4) ?
C8 C9 C14 Ru1 . . . . 111.8(4) ?
C1 Ru1 C14 C13 . . . . 153.4(3) ?
C9 Ru1 C14 C13 . . . . -132.7(4) ?
C10 Ru1 C14 C13 . . . . -101.5(3) ?
C11 Ru1 C14 C13 . . . . -63.3(3) ?
C12 Ru1 C14 C13 . . . . -28.0(3) ?
Cl1 Ru1 C14 C13 . . . . -127.2(4) ?
Cl2 Ru1 C14 C13 . . . . 55.9(3) ?
C1 Ru1 C14 C9 . . . . -73.9(3) ?
C10 Ru1 C14 C9 . . . . 31.2(3) ?
C13 Ru1 C14 C9 . . . . 132.7(4) ?
C11 Ru1 C14 C9 . . . . 69.4(3) ?
C12 Ru1 C14 C9 . . . . 104.6(3) ?
Cl1 Ru1 C14 C9 . . . . 5.5(5) ?
Cl2 Ru1 C14 C9 . . . . -171.4(2) ?
C1 Ru1 C14 C15 . . . . 39.0(5) ?
C9 Ru1 C14 C15 . . . . 112.8(6) ?
C10 Ru1 C14 C15 . . . . 144.0(5) ?
C13 Ru1 C14 C15 . . . . -114.5(6) ?
C11 Ru1 C14 C15 . . . . -177.8(5) ?
C12 Ru1 C14 C15 . . . . -142.5(5) ?
Cl1 Ru1 C14 C15 . . . . 118.4(5) ?
Cl2 Ru1 C14 C15 . . . . -58.6(5) ?
C1 N1 C18 C19 . . . . 112.6(5) ?
C2 N1 C18 C19 . . . . -68.4(5) ?
N1 C18 C19 C20 . . . . -45.8(5) ?
N1 C18 C19 C24 . . . . 137.6(4) ?
C24 C19 C20 C21 . . . . 0.8(7) ?
C18 C19 C20 C21 . . . . -175.9(4) ?
C19 C20 C21 C22 . . . . 1.7(7) ?
C20 C21 C22 C23 . . . . -3.0(8) ?
C21 C22 C23 C24 . . . . 1.7(7) ?
C22 C23 C24 C19 . . . . 0.9(7) ?
C22 C23 C24 C25 . . . . -179.2(5) ?
C20 C19 C24 C23 . . . . -2.1(6) ?
C18 C19 C24 C23 . . . . 174.5(4) ?
C20 C19 C24 C25 . . . . 177.9(4) ?
C18 C19 C24 C25 . . . . -5.5(7) ?
